data_7040890
loop_
_publ_author_name
'Wang, Lin'
'Sun, Hongjian'
'Li, Xiaoyan'
'Fuhr, Olaf'
'Fenske, Dieter'

_publ_section_title
;
 The selective activation of a C-F bond with an auxiliary strong Lewis
 acid: a method to change the activation preference of C-F and C-H bonds.
;
_journal_issue 45
_journal_name_full 'Dalton transactions (Cambridge, England : 2003)'
_journal_page_first 18133
_journal_page_last 18141
_journal_paper_doi 10.1039/c6dt03235d
_journal_volume 45
_journal_year 2016
_chemical_formula_moiety 'C23 H38 Br F Fe N P3'
_chemical_formula_sum 'C23 H38 Br F Fe N P3'
_chemical_formula_weight 576.21
_chemical_name_systematic
;
 ?
;
_space_group_crystal_system monoclinic
_space_group_IT_number 14
_space_group_name_Hall '-P 2yn'
_space_group_name_H-M_alt 'P 1 21/n 1'
_symmetry_space_group_name_Hall '-P 2yn'
_symmetry_space_group_name_H-M 'P 1 21/n 1'
_atom_sites_solution_hydrogens geom
_atom_sites_solution_primary direct
_audit_creation_date 2016-07-18
_audit_creation_method
;
Olex2 1.2
(compiled 2016.02.19 svn.r3266 for OlexSys, GUI svn.r5155)
;
_audit_update_record
;
2016-09-05 deposited with the CCDC.
2016-10-13 downloaded from the CCDC.
;
_cell_angle_alpha 90
_cell_angle_beta 95.341(3)
_cell_angle_gamma 90
_cell_formula_units_Z 4
_cell_length_a 8.9625(3)
_cell_length_b 33.2859(13)
_cell_length_c 9.0190(3)
_cell_measurement_reflns_used 25866
_cell_measurement_temperature 153.15
_cell_measurement_theta_max 33.01
_cell_measurement_theta_min 2.35
_cell_volume 2678.91(16)
_computing_molecular_graphics 'Olex2 (Dolomanov et al., 2009)'
_computing_publication_material 'Olex2 (Dolomanov et al., 2009)'
_computing_structure_refinement 'ShelXL (Sheldrick, 2015)'
_computing_structure_solution 'ShelXS (Sheldrick, 2008)'
_diffrn_ambient_temperature 153.15
_diffrn_detector Pilatus300K
_diffrn_detector_area_resol_mean 5.81
_diffrn_detector_type DECTRIS
_diffrn_measured_fraction_theta_full 0.975
_diffrn_measured_fraction_theta_max 0.973
_diffrn_measurement_device '4-circle goniometer'
_diffrn_measurement_device_type 'Stoe StadiVari'
_diffrn_measurement_method 'rotation method'
_diffrn_radiation_collimation '0.6 mm diameter'
_diffrn_radiation_monochromator 'multilayer optics'
_diffrn_radiation_polarisn_norm 0
_diffrn_radiation_probe x-ray
_diffrn_radiation_type MoK\a
_diffrn_radiation_wavelength 0.71073
_diffrn_reflns_av_R_equivalents 0.0487
_diffrn_reflns_av_unetI/netI 0.0448
_diffrn_reflns_Laue_measured_fraction_full 0.975
_diffrn_reflns_Laue_measured_fraction_max 0.973
_diffrn_reflns_limit_h_max 9
_diffrn_reflns_limit_h_min -11
_diffrn_reflns_limit_k_max 40
_diffrn_reflns_limit_k_min -41
_diffrn_reflns_limit_l_max 9
_diffrn_reflns_limit_l_min -11
_diffrn_reflns_number 7826
_diffrn_reflns_point_group_measured_fraction_full 0.975
_diffrn_reflns_point_group_measured_fraction_max 0.973
_diffrn_reflns_theta_full 26.000
_diffrn_reflns_theta_max 25.999
_diffrn_reflns_theta_min 1.835
_diffrn_source 'Mo GeniX 3D HF'
_diffrn_source_current 1.000
_diffrn_source_power 0.050
_diffrn_source_target Mo
_diffrn_source_type 'microfocus sealed X-ray tube'
_diffrn_source_voltage 50
_exptl_absorpt_coefficient_mu 2.252
_exptl_absorpt_correction_T_max 0.7463
_exptl_absorpt_correction_T_min 0.6191
_exptl_absorpt_correction_type integration
_exptl_crystal_colour 'yellowish brown'
_exptl_crystal_colour_modifier yellowish
_exptl_crystal_colour_primary brown
_exptl_crystal_density_diffrn 1.429
_exptl_crystal_description block
_exptl_crystal_F_000 1192
_exptl_crystal_size_max 0.21
_exptl_crystal_size_mid 0.19
_exptl_crystal_size_min 0.17
_refine_diff_density_max 0.562
_refine_diff_density_min -0.807
_refine_diff_density_rms 0.096
_refine_ls_extinction_method none
_refine_ls_goodness_of_fit_ref 1.079
_refine_ls_hydrogen_treatment constr
_refine_ls_matrix_type full
_refine_ls_number_parameters 278
_refine_ls_number_reflns 4112
_refine_ls_number_restraints 6
_refine_ls_restrained_S_all 1.082
_refine_ls_R_factor_all 0.0594
_refine_ls_R_factor_gt 0.0533
_refine_ls_shift/su_max 0.002
_refine_ls_shift/su_mean 0.000
_refine_ls_structure_factor_coef Fsqd
_refine_ls_weighting_details 'w=1/[\s^2^(Fo^2^)+(0.1063P)^2^+0.2855P] where P=(Fo^2^+2Fc^2^)/3'
_refine_ls_weighting_scheme calc
_refine_ls_wR_factor_gt 0.1477
_refine_ls_wR_factor_ref 0.1544
_reflns_Friedel_coverage 0.000
_reflns_number_gt 3615
_reflns_number_total 4112
_reflns_threshold_expression 'I > 2\s(I)'
_cod_data_source_file c6dt03235d2.cif
_cod_data_source_block complex11
_cod_depositor_comments 'Adding full bibliography for 7040888--7040890.cif.'
_cod_database_code 7040890
_shelxl_version_number 2014-3
_shelx_space_group_comment
;
The symmetry employed for this shelxl refinement is uniquely defined
by the following loop, which should always be used as a source of
symmetry information in preference to the above space-group names.
They are only intended as comments.
;
_olex2_refinement_description
;
1. Twinned data refinement
 Scales: 0.8291(16) 0.1709(16)
2. Fixed Uiso
 At 1.2 times of:
  All C(H) groups, All C(H,H) groups, All N(H) groups
 At 1.5 times of:
  All C(H,H,H) groups
3. Uiso/Uaniso restraints and constraints
Uanis(F1) \\sim Ueq: with sigma of 0.025 and sigma for terminal atoms of 0.05
4. Others
 Fixed Sof: C9A(0.5) C10A(0.5) H10A(0.5) C9B(0.5) C10B(0.5) H10B(0.5) H11(0.5)
 H11A(0.5) C12A(0.5) H12A(0.5) C13A(0.5) H13A(0.5) C14A(0.5) H14A(0.5)
 H14B(0.5) H14C(0.5) C12B(0.5) H12B(0.5) C13B(0.5) H13B(0.5) C14B(0.5)
 H14D(0.5) H14E(0.5) H14F(0.5)
5.a Aromatic/amide H refined with riding coordinates:
 N1(H1), C4(H4), C5(H5), C6(H6), C10A(H10A), C10B(H10B), C11(H11), C11(H11A),
 C12A(H12A), C13A(H13A), C12B(H12B), C13B(H13B)
5.b Idealised Me refined as rotating group:
 C14A(H14A,H14B,H14C), C14B(H14D,H14E,H14F), C15(H15A,H15B,H15C), C16(H16A,
 H16B,H16C), C17(H17A,H17B,H17C), C18(H18A,H18B,H18C), C19(H19A,H19B,H19C),
 C20(H20A,H20B,H20C), C21(H21A,H21B,H21C), C22(H22A,H22B,H22C), C23(H23A,H23B,
 H23C)
;
_olex2_submission_special_instructions 'No special instructions were received'

loop_
_space_group_symop_operation_xyz
'x, y, z'
'-x+1/2, y+1/2, -z+1/2'
'-x, -y, -z'
'x-1/2, -y-1/2, z-1/2'

loop_
_atom_site_label
_atom_site_type_symbol
_atom_site_fract_x
_atom_site_fract_y
_atom_site_fract_z
_atom_site_U_iso_or_equiv
_atom_site_adp_type
_atom_site_occupancy
_atom_site_site_symmetry_order
_atom_site_calc_flag
_atom_site_refinement_flags_posn
_atom_site_refinement_flags_adp
_atom_site_refinement_flags_occupancy
_atom_site_disorder_assembly
_atom_site_disorder_group
Br1 Br 0.48318(6) 0.83432(2) 0.45989(6) 0.03587(16) Uani 1 1 d . . . . .
Fe1 Fe 0.69033(7) 0.84817(2) 0.66951(8) 0.02835(18) Uani 1 1 d . . . . .
P1 P 0.50548(15) 0.85017(4) 0.82271(16) 0.0348(3) Uani 1 1 d . . . . .
P2 P 0.74661(13) 0.78425(3) 0.72533(14) 0.0324(3) Uani 1 1 d . . . . .
P3 P 0.84326(15) 0.85067(4) 0.48346(16) 0.0350(3) Uani 1 1 d . . . . .
F1 F 0.9520(11) 0.97515(14) 0.8950(11) 0.187(5) Uani 1 1 d . U . . .
N1 N 0.6527(5) 0.90505(11) 0.6341(5) 0.0352(8) Uani 1 1 d . . . . .
H1 H 0.5815 0.9127 0.5661 0.042 Uiso 1 1 calc R . . . .
C1 C 0.8396(5) 0.87088(14) 0.8194(5) 0.0346(9) Uani 1 1 d . . . . .
C2 C 0.8423(7) 0.91354(15) 0.8170(7) 0.0472(13) Uani 1 1 d . . . . .
C3 C 0.9456(11) 0.9353(2) 0.9103(11) 0.083(3) Uani 1 1 d . . . . .
C4 C 1.0453(10) 0.9167(2) 1.0147(10) 0.078(3) Uani 1 1 d . . . . .
H4 H 1.1131 0.9319 1.0799 0.093 Uiso 1 1 calc R . . . .
C5 C 1.0427(6) 0.87549(18) 1.0203(6) 0.0469(12) Uani 1 1 d . . . . .
H5 H 1.1097 0.8619 1.0911 0.056 Uiso 1 1 calc R . . . .
C6 C 0.9449(6) 0.85347(17) 0.9254(6) 0.0408(11) Uani 1 1 d . . . . .
H6 H 0.9490 0.8250 0.9319 0.049 Uiso 1 1 calc R . . . .
C7 C 0.7322(6) 0.93169(14) 0.7104(6) 0.0386(11) Uani 1 1 d . . . . .
C8 C 0.7023(7) 0.97538(15) 0.6905(7) 0.0497(14) Uani 1 1 d . . . . .
C9A C 0.6614(16) 0.9979(5) 0.8151(17) 0.063(3) Uiso 0.5 1 d . . P A 1
C10A C 0.6318(18) 1.0394(5) 0.785(2) 0.069(4) Uiso 0.5 1 d . . P A 1
H10A H 0.6013 1.0559 0.8630 0.082 Uiso 0.5 1 calc R . P A 1
C9B C 0.806(2) 1.0004(7) 0.626(3) 0.090(5) Uiso 0.5 1 d . . P A 2
C10B C 0.776(2) 1.0421(6) 0.611(2) 0.086(5) Uiso 0.5 1 d . . P A 2
H10B H 0.8481 1.0596 0.5744 0.103 Uiso 0.5 1 calc R . P A 2
C11 C 0.6454(10) 1.05640(19) 0.6502(12) 0.084(3) Uani 1 1 d . . . . .
H11 H 0.6304 1.0845 0.6377 0.101 Uiso 0.5 1 calc R . P A 1
H11A H 0.6276 1.0845 0.6432 0.101 Uiso 0.5 1 calc R . P A 2
C12A C 0.6801(19) 1.0338(6) 0.533(2) 0.076(4) Uiso 0.5 1 d . . P A 1
H12A H 0.6857 1.0456 0.4377 0.091 Uiso 0.5 1 calc R . P A 1
C13A C 0.7076(15) 0.9925(4) 0.5552(17) 0.057(3) Uiso 0.5 1 d . . P A 1
H13A H 0.7304 0.9764 0.4734 0.068 Uiso 0.5 1 calc R . P A 1
C14A C 0.668(2) 0.9820(7) 0.974(2) 0.092(5) Uiso 0.5 1 d . . P A 1
H14A H 0.5767 0.9666 0.9866 0.137 Uiso 0.5 1 calc GR . P A 1
H14B H 0.6751 1.0046 1.0438 0.137 Uiso 0.5 1 calc GR . P A 1
H14C H 0.7556 0.9646 0.9934 0.137 Uiso 0.5 1 calc GR . P A 1
C12B C 0.546(2) 1.0343(6) 0.695(2) 0.084(5) Uiso 0.5 1 d . . P A 2
H12B H 0.4529 1.0462 0.7144 0.101 Uiso 0.5 1 calc R . P A 2
C13B C 0.566(2) 0.9914(6) 0.720(2) 0.086(5) Uiso 0.5 1 d . . P A 2
H13B H 0.4893 0.9752 0.7544 0.103 Uiso 0.5 1 calc R . P A 2
C14B C 0.949(3) 0.9864(8) 0.598(3) 0.111(7) Uiso 0.5 1 d . . P A 2
H14D H 0.9658 0.9597 0.6428 0.167 Uiso 0.5 1 calc GR . P A 2
H14E H 1.0257 1.0050 0.6419 0.167 Uiso 0.5 1 calc GR . P A 2
H14F H 0.9552 0.9847 0.4905 0.167 Uiso 0.5 1 calc GR . P A 2
C15 C 0.3772(7) 0.89255(18) 0.7866(8) 0.0521(15) Uani 1 1 d . . . . .
H15A H 0.4327 0.9178 0.8026 0.078 Uiso 1 1 calc GR . . . .
H15B H 0.2981 0.8912 0.8545 0.078 Uiso 1 1 calc GR . . . .
H15C H 0.3322 0.8913 0.6835 0.078 Uiso 1 1 calc GR . . . .
C16 C 0.3676(6) 0.81008(18) 0.8176(7) 0.0465(13) Uani 1 1 d . . . . .
H16A H 0.3175 0.8077 0.7167 0.070 Uiso 1 1 calc GR . . . .
H16B H 0.2932 0.8162 0.8874 0.070 Uiso 1 1 calc GR . . . .
H16C H 0.4176 0.7847 0.8460 0.070 Uiso 1 1 calc GR . . . .
C17 C 0.5520(8) 0.8565(2) 1.0253(7) 0.0536(16) Uani 1 1 d . . . . .
H17A H 0.5920 0.8312 1.0683 0.080 Uiso 1 1 calc GR . . . .
H17B H 0.4615 0.8640 1.0719 0.080 Uiso 1 1 calc GR . . . .
H17C H 0.6274 0.8777 1.0431 0.080 Uiso 1 1 calc GR . . . .
C18 C 0.7264(6) 0.76511(16) 0.9160(6) 0.0405(11) Uani 1 1 d . . . . .
H18A H 0.7858 0.7818 0.9890 0.061 Uiso 1 1 calc GR . . . .
H18B H 0.7620 0.7373 0.9241 0.061 Uiso 1 1 calc GR . . . .
H18C H 0.6207 0.7661 0.9356 0.061 Uiso 1 1 calc GR . . . .
C19 C 0.9350(6) 0.76513(16) 0.7069(7) 0.0428(12) Uani 1 1 d . . . . .
H19A H 0.9576 0.7676 0.6030 0.064 Uiso 1 1 calc GR . . . .
H19B H 0.9405 0.7368 0.7368 0.064 Uiso 1 1 calc GR . . . .
H19C H 1.0079 0.7807 0.7709 0.064 Uiso 1 1 calc GR . . . .
C20 C 0.6380(6) 0.74567(14) 0.6162(6) 0.0413(11) Uani 1 1 d . . . . .
H20A H 0.5326 0.7473 0.6364 0.062 Uiso 1 1 calc GR . . . .
H20B H 0.6775 0.7190 0.6441 0.062 Uiso 1 1 calc GR . . . .
H20C H 0.6459 0.7502 0.5098 0.062 Uiso 1 1 calc GR . . . .
C21 C 0.8373(7) 0.81017(18) 0.3441(7) 0.0441(12) Uani 1 1 d . . . . .
H21A H 0.8719 0.7850 0.3924 0.066 Uiso 1 1 calc GR . . . .
H21B H 0.9025 0.8171 0.2665 0.066 Uiso 1 1 calc GR . . . .
H21C H 0.7342 0.8068 0.2991 0.066 Uiso 1 1 calc GR . . . .
C22 C 1.0438(7) 0.8567(3) 0.5327(8) 0.0565(16) Uani 1 1 d . . . . .
H22A H 1.0623 0.8820 0.5868 0.085 Uiso 1 1 calc GR . . . .
H22B H 1.0958 0.8571 0.4418 0.085 Uiso 1 1 calc GR . . . .
H22C H 1.0811 0.8342 0.5959 0.085 Uiso 1 1 calc GR . . . .
C23 C 0.8069(8) 0.89334(18) 0.3557(7) 0.0508(14) Uani 1 1 d . . . . .
H23A H 0.7002 0.8939 0.3198 0.076 Uiso 1 1 calc GR . . . .
H23B H 0.8668 0.8904 0.2708 0.076 Uiso 1 1 calc GR . . . .
H23C H 0.8341 0.9184 0.4082 0.076 Uiso 1 1 calc GR . . . .

loop_
_atom_site_aniso_label
_atom_site_aniso_U_11
_atom_site_aniso_U_22
_atom_site_aniso_U_33
_atom_site_aniso_U_23
_atom_site_aniso_U_13
_atom_site_aniso_U_12
Br1 0.0419(3) 0.0218(2) 0.0417(3) -0.00182(17) -0.00824(18) -0.00231(16)
Fe1 0.0334(3) 0.0177(3) 0.0330(4) -0.0021(2) -0.0021(2) -0.0004(2)
P1 0.0370(6) 0.0273(6) 0.0400(7) 0.0001(5) 0.0031(5) -0.0001(5)
P2 0.0387(6) 0.0199(5) 0.0377(7) 0.0006(4) -0.0021(4) 0.0021(4)
P3 0.0402(7) 0.0273(6) 0.0373(7) -0.0020(5) 0.0026(5) -0.0015(5)
F1 0.261(10) 0.036(2) 0.226(9) 0.000(4) -0.183(8) -0.031(4)
N1 0.044(2) 0.0235(18) 0.037(2) -0.0048(16) -0.0025(16) -0.0025(16)
C1 0.040(2) 0.027(2) 0.036(3) -0.0046(19) 0.0045(18) 0.0001(18)
C2 0.057(3) 0.026(2) 0.055(3) -0.005(2) -0.011(2) -0.010(2)
C3 0.112(7) 0.033(3) 0.092(6) -0.007(4) -0.053(5) -0.017(4)
C4 0.093(6) 0.049(4) 0.081(6) -0.010(4) -0.046(4) -0.017(4)
C5 0.048(3) 0.048(3) 0.043(3) -0.001(2) -0.005(2) -0.005(2)
C6 0.040(3) 0.044(3) 0.037(3) -0.005(2) -0.003(2) 0.001(2)
C7 0.048(3) 0.025(2) 0.042(3) -0.004(2) -0.002(2) -0.008(2)
C8 0.058(3) 0.025(2) 0.062(4) -0.009(2) -0.013(3) -0.001(2)
C11 0.086(5) 0.031(3) 0.126(8) -0.011(4) -0.045(5) -0.004(3)
C15 0.051(3) 0.033(3) 0.074(4) -0.001(3) 0.014(3) 0.010(2)
C16 0.038(3) 0.038(3) 0.063(4) 0.013(3) 0.004(2) -0.005(2)
C17 0.062(4) 0.061(4) 0.039(3) -0.011(3) 0.007(3) 0.002(3)
C18 0.046(3) 0.035(3) 0.041(3) 0.007(2) 0.002(2) 0.004(2)
C19 0.045(3) 0.033(3) 0.050(3) 0.003(2) 0.005(2) 0.011(2)
C20 0.055(3) 0.020(2) 0.047(3) -0.003(2) -0.006(2) 0.001(2)
C21 0.060(3) 0.031(3) 0.042(3) -0.001(2) 0.006(2) 0.004(2)
C22 0.047(3) 0.066(5) 0.056(4) 0.001(3) 0.003(3) -0.009(3)
C23 0.074(4) 0.035(3) 0.047(3) 0.000(2) 0.020(3) -0.001(3)

loop_
_atom_type_symbol
_atom_type_description
_atom_type_scat_dispersion_real
_atom_type_scat_dispersion_imag
_atom_type_scat_source
C C 0.0033 0.0016 'International Tables Vol C Tables 4.2.6.8 and 6.1.1.4'
H H 0.0000 0.0000 'International Tables Vol C Tables 4.2.6.8 and 6.1.1.4'
Br Br -0.2901 2.4595 'International Tables Vol C Tables 4.2.6.8 and 6.1.1.4'
F F 0.0171 0.0103 'International Tables Vol C Tables 4.2.6.8 and 6.1.1.4'
Fe Fe 0.3463 0.8444 'International Tables Vol C Tables 4.2.6.8 and 6.1.1.4'
N N 0.0061 0.0033 'International Tables Vol C Tables 4.2.6.8 and 6.1.1.4'
P P 0.1023 0.0942 'International Tables Vol C Tables 4.2.6.8 and 6.1.1.4'

loop_
_exptl_crystal_face_index_h
_exptl_crystal_face_index_k
_exptl_crystal_face_index_l
_exptl_crystal_face_perp_dist
1 4 1 0.0838
4 0 4 0.0895
1 -4 0 0.0879
4 0 -4 0.1342
1 4 -1 0.1360
0 0 1 0.1101
0 -4 1 0.0933
-4 0 0 0.1224
-1 -4 0 0.1286
-4 0 -4 0.0647
-1 4 0 0.1108
-1 4 1 0.1308
0 -4 -1 0.1239
0 4 -1 0.1000

loop_
_geom_angle_atom_site_label_1
_geom_angle_atom_site_label_2
_geom_angle_atom_site_label_3
_geom_angle
P1 Fe1 Br1 86.23(4)
P1 Fe1 P3 169.34(5)
P2 Fe1 Br1 97.34(4)
P2 Fe1 P1 93.06(5)
P2 Fe1 P3 93.58(5)
P3 Fe1 Br1 84.66(4)
N1 Fe1 Br1 87.20(11)
N1 Fe1 P1 86.89(14)
N1 Fe1 P2 175.45(12)
N1 Fe1 P3 87.15(14)
N1 Fe1 C1 80.50(18)
C1 Fe1 Br1 167.70(14)
C1 Fe1 P1 93.38(15)
C1 Fe1 P2 94.96(14)
C1 Fe1 P3 94.34(15)
C15 P1 Fe1 113.5(2)
C15 P1 C17 99.7(3)
C16 P1 Fe1 120.0(2)
C16 P1 C15 98.5(3)
C16 P1 C17 101.5(3)
C17 P1 Fe1 119.9(2)
C18 P2 Fe1 119.71(18)
C19 P2 Fe1 120.18(19)
C19 P2 C18 97.8(2)
C19 P2 C20 99.0(3)
C20 P2 Fe1 116.55(16)
C20 P2 C18 99.4(3)
C21 P3 Fe1 119.9(2)
C22 P3 Fe1 118.3(2)
C22 P3 C21 102.3(3)
C22 P3 C23 100.4(3)
C23 P3 Fe1 114.1(2)
C23 P3 C21 98.4(3)
Fe1 N1 H1 120.0
C7 N1 Fe1 120.1(3)
C7 N1 H1 120.0
C2 C1 Fe1 112.7(4)
C6 C1 Fe1 133.0(4)
C6 C1 C2 114.3(4)
C1 C2 C7 114.6(4)
C3 C2 C1 121.4(5)
C3 C2 C7 124.0(5)
F1 C3 C2 119.1(6)
F1 C3 C4 118.9(6)
C4 C3 C2 122.0(6)
C3 C4 H4 121.3
C5 C4 C3 117.4(5)
C5 C4 H4 121.3
C4 C5 H5 119.3
C4 C5 C6 121.4(5)
C6 C5 H5 119.3
C1 C6 H6 118.2
C5 C6 C1 123.5(5)
C5 C6 H6 118.2
N1 C7 C2 112.1(4)
N1 C7 C8 121.4(4)
C2 C7 C8 126.4(4)
C9A C8 C7 118.4(8)
C9B C8 C7 120.7(11)
C13A C8 C7 120.1(8)
C13A C8 C9A 121.5(10)
C13B C8 C7 120.5(11)
C13B C8 C9B 118.5(14)
C8 C9A C10A 114.6(13)
C8 C9A C14A 124.7(14)
C10A C9A C14A 120.2(16)
C9A C10A H10A 118.6
C11 C10A C9A 122.8(15)
C11 C10A H10A 118.6
C8 C9B C10B 119.7(18)
C8 C9B C14B 121.4(19)
C14B C9B C10B 118(2)
C9B C10B H10B 120.6
C11 C10B C9B 118.8(19)
C11 C10B H10B 120.6
C10A C11 H11 119.6
C10A C11 C12A 120.9(13)
C10B C11 H11A 118.5
C12A C11 H11 119.6
C12B C11 C10B 122.9(15)
C12B C11 H11A 118.5
C11 C12A H12A 120.6
C11 C12A C13A 118.7(16)
C13A C12A H12A 120.6
C8 C13A C12A 121.4(14)
C8 C13A H13A 119.3
C12A C13A H13A 119.3
C9A C14A H14A 109.5
C9A C14A H14B 109.5
C9A C14A H14C 109.5
H14A C14A H14B 109.5
H14A C14A H14C 109.5
H14B C14A H14C 109.5
C11 C12B H12B 118.6
C11 C12B C13B 122.8(19)
C13B C12B H12B 118.6
C8 C13B C12B 116.8(18)
C8 C13B H13B 121.6
C12B C13B H13B 121.6
C9B C14B H14D 109.5
C9B C14B H14E 109.5
C9B C14B H14F 109.5
H14D C14B H14E 109.5
H14D C14B H14F 109.5
H14E C14B H14F 109.5
P1 C15 H15A 109.5
P1 C15 H15B 109.5
P1 C15 H15C 109.5
H15A C15 H15B 109.5
H15A C15 H15C 109.5
H15B C15 H15C 109.5
P1 C16 H16A 109.5
P1 C16 H16B 109.5
P1 C16 H16C 109.5
H16A C16 H16B 109.5
H16A C16 H16C 109.5
H16B C16 H16C 109.5
P1 C17 H17A 109.5
P1 C17 H17B 109.5
P1 C17 H17C 109.5
H17A C17 H17B 109.5
H17A C17 H17C 109.5
H17B C17 H17C 109.5
P2 C18 H18A 109.5
P2 C18 H18B 109.5
P2 C18 H18C 109.5
H18A C18 H18B 109.5
H18A C18 H18C 109.5
H18B C18 H18C 109.5
P2 C19 H19A 109.5
P2 C19 H19B 109.5
P2 C19 H19C 109.5
H19A C19 H19B 109.5
H19A C19 H19C 109.5
H19B C19 H19C 109.5
P2 C20 H20A 109.5
P2 C20 H20B 109.5
P2 C20 H20C 109.5
H20A C20 H20B 109.5
H20A C20 H20C 109.5
H20B C20 H20C 109.5
P3 C21 H21A 109.5
P3 C21 H21B 109.5
P3 C21 H21C 109.5
H21A C21 H21B 109.5
H21A C21 H21C 109.5
H21B C21 H21C 109.5
P3 C22 H22A 109.5
P3 C22 H22B 109.5
P3 C22 H22C 109.5
H22A C22 H22B 109.5
H22A C22 H22C 109.5
H22B C22 H22C 109.5
P3 C23 H23A 109.5
P3 C23 H23B 109.5
P3 C23 H23C 109.5
H23A C23 H23B 109.5
H23A C23 H23C 109.5
H23B C23 H23C 109.5

loop_
_geom_bond_atom_site_label_1
_geom_bond_atom_site_label_2
_geom_bond_distance
Br1 Fe1 2.5653(7)
Fe1 P1 2.2549(15)
Fe1 P2 2.2334(12)
Fe1 P3 2.2648(15)
Fe1 N1 1.945(4)
Fe1 C1 1.962(5)
P1 C15 1.830(6)
P1 C16 1.816(6)
P1 C17 1.848(6)
P2 C18 1.859(5)
P2 C19 1.826(5)
P2 C20 1.841(5)
P3 C21 1.841(6)
P3 C22 1.822(6)
P3 C23 1.839(6)
F1 C3 1.336(8)
N1 H1 0.8800
N1 C7 1.295(6)
C1 C2 1.420(7)
C1 C6 1.405(7)
C2 C3 1.395(7)
C2 C7 1.444(7)
C3 C4 1.382(10)
C4 H4 0.9500
C4 C5 1.374(9)
C5 H5 0.9500
C5 C6 1.378(7)
C6 H6 0.9500
C7 C8 1.486(7)
C8 C9A 1.427(17)
C8 C9B 1.41(2)
C8 C13A 1.353(16)
C8 C13B 1.38(2)
C9A C10A 1.43(2)
C9A C14A 1.52(3)
C10A H10A 0.9500
C10A C11 1.36(2)
C9B C10B 1.41(3)
C9B C14B 1.41(3)
C10B H10B 0.9500
C10B C11 1.34(2)
C11 H11 0.9500
C11 H11A 0.9500
C11 C12A 1.36(2)
C11 C12B 1.25(2)
C12A H12A 0.9500
C12A C13A 1.41(2)
C13A H13A 0.9500
C14A H14A 0.9800
C14A H14B 0.9800
C14A H14C 0.9800
C12B H12B 0.9500
C12B C13B 1.46(3)
C13B H13B 0.9500
C14B H14D 0.9800
C14B H14E 0.9800
C14B H14F 0.9800
C15 H15A 0.9800
C15 H15B 0.9800
C15 H15C 0.9800
C16 H16A 0.9800
C16 H16B 0.9800
C16 H16C 0.9800
C17 H17A 0.9800
C17 H17B 0.9800
C17 H17C 0.9800
C18 H18A 0.9800
C18 H18B 0.9800
C18 H18C 0.9800
C19 H19A 0.9800
C19 H19B 0.9800
C19 H19C 0.9800
C20 H20A 0.9800
C20 H20B 0.9800
C20 H20C 0.9800
C21 H21A 0.9800
C21 H21B 0.9800
C21 H21C 0.9800
C22 H22A 0.9800
C22 H22B 0.9800
C22 H22C 0.9800
C23 H23A 0.9800
C23 H23B 0.9800
C23 H23C 0.9800

loop_
_geom_torsion_atom_site_label_1
_geom_torsion_atom_site_label_2
_geom_torsion_atom_site_label_3
_geom_torsion_atom_site_label_4
_geom_torsion
Fe1 N1 C7 C2 -0.4(7)
Fe1 N1 C7 C8 -177.5(5)
Fe1 C1 C2 C3 -176.9(7)
Fe1 C1 C2 C7 2.3(7)
Fe1 C1 C6 C5 178.9(5)
F1 C3 C4 C5 -175.5(11)
N1 C7 C8 C9A 118.8(9)
N1 C7 C8 C9B -111.7(12)
N1 C7 C8 C13A -58.3(11)
N1 C7 C8 C13B 61.5(13)
C1 C2 C3 F1 174.3(10)
C1 C2 C3 C4 -3.3(16)
C1 C2 C7 N1 -1.3(8)
C1 C2 C7 C8 175.6(6)
C2 C1 C6 C5 0.4(8)
C2 C3 C4 C5 2.1(17)
C2 C7 C8 C9A -57.8(10)
C2 C7 C8 C9B 71.7(13)
C2 C7 C8 C13A 125.1(9)
C2 C7 C8 C13B -115.1(12)
C3 C2 C7 N1 178.0(8)
C3 C2 C7 C8 -5.2(12)
C3 C4 C5 C6 0.2(14)
C4 C5 C6 C1 -1.5(11)
C6 C1 C2 C3 1.9(10)
C6 C1 C2 C7 -178.8(5)
C7 C2 C3 F1 -4.9(17)
C7 C2 C3 C4 177.5(9)
C7 C8 C9A C10A -178.8(10)
C7 C8 C9A C14A 9.4(18)
C7 C8 C9B C10B -178.7(14)
C7 C8 C9B C14B -9(3)
C7 C8 C13A C12A -179.9(12)
C7 C8 C13B C12B -179.2(13)
C8 C9A C10A C11 -2(2)
C8 C9B C10B C11 -4(3)
C9A C8 C9B C10B -43(2)
C9A C8 C9B C14B 127(2)
C9A C8 C13A C12A 3.1(19)
C9A C8 C13B C12B 78.0(19)
C9A C10A C11 C10B -45.2(18)
C9A C10A C11 C12A 4(2)
C9A C10A C11 C12B 77(2)
C10A C11 C12A C13A -2(2)
C10A C11 C12B C13B -75(2)
C9B C8 C9A C10A 44.3(16)
C9B C8 C9A C14A -127.5(17)
C9B C8 C13A C12A -74.9(19)
C9B C8 C13B C12B -6(2)
C9B C10B C11 C10A 47(2)
C9B C10B C11 C12A -72(2)
C9B C10B C11 C12B -2(3)
C10B C11 C12A C13A 78.1(19)
C10B C11 C12B C13B 4(3)
C11 C12A C13A C8 -1(2)
C11 C12B C13B C8 0(3)
C12A C11 C12B C13B 49(2)
C13A C8 C9A C10A -1.7(17)
C13A C8 C9A C14A -173.6(14)
C13A C8 C9B C10B 78(2)
C13A C8 C9B C14B -112(3)
C13A C8 C13B C12B -48.3(18)
C14A C9A C10A C11 170.5(14)
C12B C11 C12A C13A -48.9(18)
C13B C8 C9A C10A -71.5(17)
C13B C8 C9A C14A 117(2)
C13B C8 C9B C10B 8(2)
C13B C8 C9B C14B 178(2)
C13B C8 C13A C12A 49.0(16)
C14B C9B C10B C11 -174(2)

loop_
_twin_individual_id
_twin_individual_mass_fraction_refined
1 0.8291(16)
2 0.1709(16)
